data_7110123
loop_
_publ_author_name
'T. Roisnel'
'J.-F. Carpentier'
'E. Kirillov'

_publ_section_title
;
 Dinuclear vs. mononuclear complexes: accelerated, metal-dependent
 ring-opening polymerization of lactide
;
_journal_name_full Chem.Commun.
_journal_page_first 11692
_journal_paper_doi 10.1039/c3cc47572g
_journal_volume 49
_journal_year 2013
_chemical_absolute_configuration ad
_chemical_compound_source 'synthesis as described'
_chemical_formula_moiety 'C42 H52 Al2 N4 O2'
_chemical_formula_sum 'C42 H52 Al2 N4 O2'
_chemical_formula_weight 698.84
_chemical_name_systematic
;
 ?
;
_space_group_IT_number 43
_symmetry_cell_setting orthorhombic
_symmetry_Int_Tables_number 43
_symmetry_space_group_name_Hall 'F -2d 2'
_symmetry_space_group_name_H-M 'F 2 d d'
_atom_sites_solution_hydrogens geom
_atom_sites_solution_primary direct
_atom_sites_solution_secondary difmap
_audit_conform_dict_location ftp://ftp.iucr.org/pub/cif_core.dic
_audit_conform_dict_name cif_core.dic
_audit_conform_dict_version 2.3
_audit_creation_date 2011-09-06T13:44:37-00:00
_audit_creation_method 'WinGX routine CIF_UPDATE'
_cell_angle_alpha 90
_cell_angle_beta 90
_cell_angle_gamma 90
_cell_formula_units_Z 32
_cell_length_a 15.3906(12)
_cell_length_b 41.213(3)
_cell_length_c 55.854(4)
_cell_measurement_reflns_used 5217
_cell_measurement_temperature 150(2)
_cell_measurement_theta_max 19.6
_cell_measurement_theta_min 2.31
_cell_measurement_wavelength 0.71073
_cell_volume 35428(5)
_computing_cell_refinement 'Bruker APEX2 (Bruker, 2006)'
_computing_data_collection 'Bruker APEX2 (Bruker, 2006)'
_computing_data_reduction 'Bruker APEX2 (Bruker, 2006)'
_computing_molecular_graphics 'Ortep-3 for Windows (Farrugia, 1997)'
_computing_publication_material
;
           WinGX publication routines (Farrugia, 1999),
           CRYSCAL (T. Roisnel, local program)
;
_computing_structure_refinement 'SHELXL-97 (Sheldrick, 1997)'
_computing_structure_solution 'SIR97 (Altomare et al., 1999))'
_diffrn_ambient_temperature 150(2)
_diffrn_detector 'CCD plate'
_diffrn_measured_fraction_theta_full 0.999
_diffrn_measured_fraction_theta_max 0.999
_diffrn_measurement_device_type 'APEXII, Bruker-AXS'
_diffrn_measurement_method 'CCD rotation images, thin slices'
_diffrn_radiation_monochromator graphite
_diffrn_radiation_probe x-ray
_diffrn_radiation_type MoK\a
_diffrn_radiation_wavelength 0.71073
_diffrn_reflns_av_R_equivalents 0.1095
_diffrn_reflns_av_unetI/netI 0.1405
_diffrn_reflns_limit_h_max 13
_diffrn_reflns_limit_h_min -20
_diffrn_reflns_limit_k_max 53
_diffrn_reflns_limit_k_min -53
_diffrn_reflns_limit_l_max 72
_diffrn_reflns_limit_l_min -72
_diffrn_reflns_number 76390
_diffrn_reflns_theta_full 27.54
_diffrn_reflns_theta_max 27.54
_diffrn_reflns_theta_min 1.23
_exptl_absorpt_coefficient_mu 0.101
_exptl_absorpt_correction_T_max 0.992
_exptl_absorpt_correction_T_min 0.868
_exptl_absorpt_correction_type multi-scan
_exptl_absorpt_process_details
;
  [Sheldrick, G.M. (2002). SADABS Bruker AXS Inc., Madison, Wisconsin, USA]
;
_exptl_crystal_colour colourless
_exptl_crystal_density_diffrn 1.048
_exptl_crystal_density_method 'not measured'
_exptl_crystal_description prism
_exptl_crystal_F_000 11968
_exptl_crystal_size_max 0.6
_exptl_crystal_size_mid 0.09
_exptl_crystal_size_min 0.08
_platon_squeeze_details
;
;
_refine_diff_density_max 0.622
_refine_diff_density_min -0.313
_refine_diff_density_rms 0.079
_refine_ls_abs_structure_details 'Flack H D (1983), Acta Cryst. A39, 876-881'
_refine_ls_abs_structure_Flack -0.10(17)
_refine_ls_extinction_method none
_refine_ls_goodness_of_fit_ref 0.925
_refine_ls_hydrogen_treatment constr
_refine_ls_matrix_type full
_refine_ls_number_parameters 909
_refine_ls_number_reflns 18553
_refine_ls_number_restraints 1
_refine_ls_restrained_S_all 0.925
_refine_ls_R_factor_all 0.1326
_refine_ls_R_factor_gt 0.0686
_refine_ls_shift/su_max 0.051
_refine_ls_shift/su_mean 0.001
_refine_ls_structure_factor_coef Fsqd
_refine_ls_weighting_details 'calc w=1/[\s^2^(Fo^2^)+(0.0744P)^2^+0.0000P] where P=(Fo^2^+2Fc^2^)/3'
_refine_ls_weighting_scheme calc
_refine_ls_wR_factor_gt 0.1463
_refine_ls_wR_factor_ref 0.1677
_reflns_number_gt 9492
_reflns_number_total 18553
_reflns_threshold_expression >2sigma(I)
_cod_data_source_file c3cc47572g.txt
_cod_data_source_block sq
_cod_depositor_comments
;

2018-03-04
Z value and formula fixed to values more according to usual
chemical conventions.                 miguel
;
_cod_original_formula_sum 'C336 H416 Al16 N32 O16'
_cod_original_formula_weight 5590.69
_cod_original_formula_moiety 'C336 H416 Al16 N32 O16'
_cod_original_formula_units_Z 4
_cod_database_code 7110123

loop_
_symmetry_equiv_pos_as_xyz
'x, y, z'
'x, -y, -z'
'x+1/4, -y+1/4, z+1/4'
'x+1/4, y+1/4, -z+1/4'
'x, y+1/2, z+1/2'
'x, -y+1/2, -z+1/2'
'x+1/4, -y+3/4, z+3/4'
'x+1/4, y+3/4, -z+3/4'
'x+1/2, y, z+1/2'
'x+1/2, -y, -z+1/2'
'x+3/4, -y+1/4, z+3/4'
'x+3/4, y+1/4, -z+3/4'
'x+1/2, y+1/2, z'
'x+1/2, -y+1/2, -z'
'x+3/4, -y+3/4, z+1/4'
'x+3/4, y+3/4, -z+1/4'

loop_
_atom_site_label
_atom_site_type_symbol
_atom_site_fract_x
_atom_site_fract_y
_atom_site_fract_z
_atom_site_U_iso_or_equiv
_atom_site_adp_type
_atom_site_occupancy
_atom_site_symmetry_multiplicity
_atom_site_calc_flag
_atom_site_refinement_flags
Al1 Al 0.68146(9) -0.21496(3) -0.14550(2) 0.0317(3) Uani 1 1 d .
Al2 Al 1.11372(9) -0.20479(3) -0.22320(2) 0.0346(3) Uani 1 1 d .
N1 N 0.6223(2) -0.25065(8) -0.16249(6) 0.0311(8) Uani 1 1 d .
N2 N 1.1542(2) -0.16612(8) -0.20551(6) 0.0302(9) Uani 1 1 d .
N3 N 0.8317(2) -0.13966(8) -0.20190(6) 0.0358(9) Uani 1 1 d .
N4 N 1.3862(2) -0.07003(8) -0.15882(6) 0.0304(9) Uani 1 1 d .
O1 O 0.78218(19) -0.22111(6) -0.16005(5) 0.0349(7) Uani 1 1 d .
O2 O 1.0221(2) -0.21127(7) -0.20442(5) 0.0405(8) Uani 1 1 d .
C1 C 0.6297(3) -0.17329(10) -0.15368(8) 0.0412(12) Uani 1 1 d .
H1A H 0.6701 -0.1558 -0.1495 0.062 Uiso 1 1 calc R
H1B H 0.5754 -0.1705 -0.1447 0.062 Uiso 1 1 calc R
H1C H 0.6174 -0.1726 -0.1709 0.062 Uiso 1 1 calc R
C2 C 0.6976(4) -0.22303(13) -0.11079(8) 0.0519(14) Uani 1 1 d .
H2A H 0.7188 -0.2452 -0.1084 0.078 Uiso 1 1 calc R
H2B H 0.642 -0.2203 -0.1025 0.078 Uiso 1 1 calc R
H2C H 0.7401 -0.2076 -0.1044 0.078 Uiso 1 1 calc R
C3 C 0.5266(3) -0.25713(10) -0.15952(7) 0.0319(10) Uani 1 1 d .
H3 H 0.5138 -0.2792 -0.1661 0.038 Uiso 1 1 calc R
C4 C 0.5028(3) -0.25706(11) -0.13327(7) 0.0362(11) Uani 1 1 d .
H4A H 0.5178 -0.2359 -0.1261 0.043 Uiso 1 1 calc R
H4B H 0.5356 -0.2742 -0.1248 0.043 Uiso 1 1 calc R
C5 C 0.4059(3) -0.26319(11) -0.13084(8) 0.0362(11) Uani 1 1 d .
H5A H 0.3914 -0.2847 -0.1376 0.043 Uiso 1 1 calc R
H5B H 0.3894 -0.2631 -0.1137 0.043 Uiso 1 1 calc R
C6 C 0.4728(3) -0.23265(11) -0.17311(7) 0.0340(11) Uani 1 1 d .
H6A H 0.487 -0.2105 -0.1675 0.041 Uiso 1 1 calc R
H6B H 0.4868 -0.2339 -0.1904 0.041 Uiso 1 1 calc R
C7 C 0.3780(3) -0.23910(11) -0.16944(8) 0.0386(11) Uani 1 1 d .
H7A H 0.3433 -0.2225 -0.178 0.046 Uiso 1 1 calc R
H7B H 0.3629 -0.2607 -0.176 0.046 Uiso 1 1 calc R
C8 C 0.2628(3) -0.24247(12) -0.13986(8) 0.0432(12) Uani 1 1 d .
H8A H 0.2466 -0.2652 -0.1435 0.052 Uiso 1 1 calc R
H8B H 0.2308 -0.2281 -0.151 0.052 Uiso 1 1 calc R
C9 C 0.2373(3) -0.23459(14) -0.11448(9) 0.0486(13) Uani 1 1 d .
C10 C 0.1837(4) -0.25432(17) -0.10172(11) 0.0747(19) Uani 1 1 d .
H10 H 0.1656 -0.2744 -0.1085 0.09 Uiso 1 1 calc R
C11 C 0.1547(5) -0.2458(3) -0.07899(14) 0.103(3) Uani 1 1 d .
H11 H 0.1155 -0.2596 -0.0707 0.124 Uiso 1 1 calc R
C12 C 0.1813(7) -0.2185(3) -0.06881(15) 0.127(4) Uani 1 1 d .
H12 H 0.1608 -0.2127 -0.0534 0.152 Uiso 1 1 calc R
C13 C 0.2413(6) -0.19781(19) -0.08120(14) 0.111(3) Uani 1 1 d .
H13 H 0.2646 -0.1789 -0.0739 0.134 Uiso 1 1 calc R
C14 C 0.2636(5) -0.20674(15) -0.10422(11) 0.076(2) Uani 1 1 d .
H14 H 0.2994 -0.1925 -0.1133 0.092 Uiso 1 1 calc R
C15 C 0.6639(3) -0.26973(10) -0.17639(7) 0.0304(10) Uani 1 1 d .
H15 H 0.6305 -0.2862 -0.1839 0.037 Uiso 1 1 calc R
C16 C 0.7541(3) -0.26939(10) -0.18209(7) 0.0312(10) Uani 1 1 d .
C17 C 0.7868(4) -0.29409(11) -0.19677(8) 0.0421(12) Uani 1 1 d .
H17 H 0.7484 -0.31 -0.203 0.051 Uiso 1 1 calc R
C18 C 0.8748(4) -0.29568(11) -0.20229(8) 0.0466(13) Uani 1 1 d .
H18 H 0.8964 -0.3122 -0.2126 0.056 Uiso 1 1 calc R
C19 C 0.9298(3) -0.27293(11) -0.19261(7) 0.0379(11) Uani 1 1 d .
H19 H 0.99 -0.2742 -0.1963 0.045 Uiso 1 1 calc R
C20 C 0.9009(3) -0.24810(10) -0.17766(7) 0.0301(10) Uani 1 1 d .
C21 C 0.8128(3) -0.24558(10) -0.17293(7) 0.0308(11) Uani 1 1 d .
C22 C 0.9643(3) -0.22504(10) -0.16660(7) 0.0319(10) Uani 1 1 d .
C23 C 0.9686(3) -0.22175(10) -0.14179(8) 0.0339(11) Uani 1 1 d .
H23 H 0.9283 -0.2334 -0.1322 0.041 Uiso 1 1 calc R
C24 C 1.0279(3) -0.20251(11) -0.13075(7) 0.0399(12) Uani 1 1 d .
H24 H 1.0312 -0.2017 -0.1138 0.048 Uiso 1 1 calc R
C25 C 1.0831(3) -0.18417(10) -0.14451(7) 0.0312(10) Uani 1 1 d .
H25 H 1.1222 -0.1696 -0.1369 0.037 Uiso 1 1 calc R
C26 C 1.0830(3) -0.18658(10) -0.16961(7) 0.0273(9) Uani 1 1 d .
C27 C 1.0235(3) -0.20828(10) -0.18059(7) 0.0303(10) Uani 1 1 d .
C28 C 1.1379(3) -0.16463(10) -0.18300(7) 0.0321(10) Uani 1 1 d .
H28 H 1.1644 -0.1475 -0.1743 0.039 Uiso 1 1 calc R
C29 C 1.2070(3) -0.13956(10) -0.21598(7) 0.0309(10) Uani 1 1 d .
H29 H 1.2306 -0.1261 -0.2026 0.037 Uiso 1 1 calc R
C30 C 1.1504(3) -0.11814(12) -0.23154(9) 0.0473(13) Uani 1 1 d .
H30A H 1.1243 -0.1313 -0.2445 0.057 Uiso 1 1 calc R
H30B H 1.1025 -0.109 -0.2218 0.057 Uiso 1 1 calc R
C31 C 1.2027(4) -0.09106(12) -0.24218(9) 0.0560(15) Uani 1 1 d .
H31A H 1.1652 -0.0775 -0.2525 0.067 Uiso 1 1 calc R
H31B H 1.2264 -0.0772 -0.2293 0.067 Uiso 1 1 calc R
C32 C 1.2823(3) -0.15248(10) -0.23034(8) 0.0387(11) Uani 1 1 d .
H32A H 1.2607 -0.1673 -0.2429 0.046 Uiso 1 1 calc R
H32B H 1.3219 -0.1649 -0.2198 0.046 Uiso 1 1 calc R
C33 C 1.3313(3) -0.12435(11) -0.24182(8) 0.0483(13) Uani 1 1 d .
H33A H 1.3572 -0.1107 -0.2291 0.058 Uiso 1 1 calc R
H33B H 1.3792 -0.133 -0.2518 0.058 Uiso 1 1 calc R
C34 C 1.3225(4) -0.07897(12) -0.26860(9) 0.0582(15) Uani 1 1 d .
H34A H 1.3714 -0.0884 -0.2778 0.07 Uiso 1 1 calc R
H34B H 1.3467 -0.0637 -0.2567 0.07 Uiso 1 1 calc R
C35 C 1.2590(5) -0.06042(15) -0.28600(11) 0.0735(18) Uani 1 1 d .
C36 C 1.2200(4) -0.07494(17) -0.30626(11) 0.079(2) Uani 1 1 d .
H36 H 1.2285 -0.0974 -0.3092 0.095 Uiso 1 1 calc R
C37 C 1.1712(5) -0.0575(2) -0.32149(12) 0.088(2) Uani 1 1 d .
H37 H 1.1484 -0.0676 -0.3354 0.106 Uiso 1 1 calc R
C38 C 1.1538(4) -0.02526(17) -0.31727(14) 0.079(2) Uani 1 1 d .
H38 H 1.1165 -0.0137 -0.3278 0.095 Uiso 1 1 calc R
C39 C 1.1876(5) -0.01042(17) -0.29909(13) 0.081(2) Uani 1 1 d .
H39 H 1.1755 0.0119 -0.2966 0.097 Uiso 1 1 calc R
C40 C 1.2418(5) -0.02693(15) -0.28305(12) 0.082(2) Uani 1 1 d .
H40 H 1.2673 -0.0155 -0.27 0.099 Uiso 1 1 calc R
C41 C 1.0728(4) -0.19660(11) -0.25548(7) 0.0472(13) Uani 1 1 d .
H41A H 1.0507 -0.2168 -0.2624 0.071 Uiso 1 1 calc R
H41B H 1.1209 -0.1884 -0.2653 0.071 Uiso 1 1 calc R
H41C H 1.0262 -0.1804 -0.2551 0.071 Uiso 1 1 calc R
C42 C 1.2044(4) -0.23708(11) -0.21721(8) 0.0470(13) Uani 1 1 d .
H42A H 1.1994 -0.2451 -0.2007 0.07 Uiso 1 1 calc R
H42B H 1.2616 -0.2271 -0.2195 0.07 Uiso 1 1 calc R
H42C H 1.1975 -0.2552 -0.2284 0.07 Uiso 1 1 calc R
Al3 Al 0.87989(10) -0.10287(3) -0.21953(2) 0.0405(4) Uani 1 1 d .
Al4 Al 1.32442(9) -0.10727(3) -0.14452(2) 0.0351(3) Uani 1 1 d .
N5 N 0.3578(2) -0.23815(8) -0.14351(6) 0.0348(9) Uani 1 1 d .
N6 N 1.2746(3) -0.10473(9) -0.25649(7) 0.0522(12) Uani 1 1 d .
N7 N 0.6524(2) -0.18636(8) -0.24942(6) 0.0354(9) Uani 1 1 d .
N8 N 1.6517(2) -0.08098(8) -0.13739(6) 0.0324(9) Uani 1 1 d .
O3 O 0.9721(2) -0.09882(7) -0.20078(5) 0.0424(8) Uani 1 1 d .
O4 O 1.22190(19) -0.09644(7) -0.15640(5) 0.0357(8) Uani 1 1 d .
C51 C 0.9143(4) -0.11325(14) -0.25234(9) 0.0599(15) Uani 1 1 d .
H51A H 0.9497 -0.0955 -0.2588 0.09 Uiso 1 1 calc R
H51B H 0.8623 -0.1161 -0.2622 0.09 Uiso 1 1 calc R
H51C H 0.9483 -0.1334 -0.2524 0.09 Uiso 1 1 calc R
C52 C 0.8017(3) -0.06586(11) -0.21512(9) 0.0526(14) Uani 1 1 d .
H52A H 0.7847 -0.0644 -0.1982 0.079 Uiso 1 1 calc R
H52B H 0.7498 -0.0688 -0.225 0.079 Uiso 1 1 calc R
H52C H 0.8315 -0.0459 -0.2199 0.079 Uiso 1 1 calc R
C53 C 0.7627(3) -0.16162(10) -0.21130(8) 0.0368(11) Uani 1 1 d .
H53 H 0.7407 -0.1751 -0.1977 0.044 Uiso 1 1 calc R
C54 C 0.7977(3) -0.18465(11) -0.23076(8) 0.0393(11) Uani 1 1 d .
H54A H 0.8224 -0.1719 -0.2442 0.047 Uiso 1 1 calc R
H54B H 0.8443 -0.1984 -0.224 0.047 Uiso 1 1 calc R
C55 C 0.7245(3) -0.20559(11) -0.23975(8) 0.0454(13) Uani 1 1 d .
H55A H 0.7468 -0.2202 -0.2524 0.054 Uiso 1 1 calc R
H55B H 0.7028 -0.2192 -0.2264 0.054 Uiso 1 1 calc R
C56 C 0.6868(3) -0.14228(10) -0.22135(8) 0.0376(11) Uani 1 1 d .
H56A H 0.6618 -0.1285 -0.2086 0.045 Uiso 1 1 calc R
H56B H 0.7076 -0.1279 -0.2344 0.045 Uiso 1 1 calc R
C57 C 0.6176(3) -0.16475(11) -0.23094(8) 0.0423(12) Uani 1 1 d .
H57A H 0.5937 -0.1779 -0.2176 0.051 Uiso 1 1 calc R
H57B H 0.5695 -0.1517 -0.2378 0.051 Uiso 1 1 calc R
C58 C 0.5844(3) -0.20731(10) -0.25883(8) 0.0446(12) Uani 1 1 d .
H58A H 0.5564 -0.2187 -0.2453 0.054 Uiso 1 1 calc R
H58B H 0.6117 -0.224 -0.2691 0.054 Uiso 1 1 calc R
C59 C 0.5157(3) -0.19035(10) -0.27301(7) 0.0336(11) Uani 1 1 d .
C60 C 0.4315(4) -0.20219(12) -0.27276(8) 0.0489(13) Uani 1 1 d .
H60 H 0.4171 -0.22 -0.2627 0.059 Uiso 1 1 calc R
C61 C 0.3679(4) -0.18823(14) -0.28716(9) 0.0583(15) Uani 1 1 d .
H61 H 0.3109 -0.197 -0.2874 0.07 Uiso 1 1 calc R
C62 C 0.3874(4) -0.16223(15) -0.30074(9) 0.0582(15) Uani 1 1 d .
H62 H 0.3432 -0.1526 -0.3103 0.07 Uiso 1 1 calc R
C63 C 0.4694(4) -0.14925(13) -0.30117(9) 0.0588(16) Uani 1 1 d .
H63 H 0.4819 -0.1309 -0.3108 0.071 Uiso 1 1 calc R
C64 C 0.5346(4) -0.16359(11) -0.28707(8) 0.0485(13) Uani 1 1 d .
H64 H 0.5917 -0.1549 -0.2872 0.058 Uiso 1 1 calc R
C65 C 0.8553(3) -0.14449(10) -0.17979(8) 0.0376(11) Uani 1 1 d .
H65 H 0.8282 -0.162 -0.1716 0.045 Uiso 1 1 calc R
C66 C 0.9173(3) -0.12633(11) -0.16668(8) 0.0407(12) Uani 1 1 d .
C67 C 0.9215(3) -0.13169(11) -0.14124(8) 0.0430(12) Uani 1 1 d .
H67 H 0.8826 -0.1465 -0.1339 0.052 Uiso 1 1 calc R
C68 C 0.9811(3) -0.11549(12) -0.12771(9) 0.0445(13) Uani 1 1 d .
H68 H 0.9816 -0.1178 -0.1108 0.053 Uiso 1 1 calc R
C69 C 1.0421(3) -0.09522(11) -0.13920(9) 0.0447(13) Uani 1 1 d .
H69 H 1.0856 -0.085 -0.1298 0.054 Uiso 1 1 calc R
C70 C 1.0415(3) -0.08960(11) -0.16364(9) 0.0401(12) Uani 1 1 d .
C71 C 0.9742(3) -0.10453(11) -0.17757(8) 0.0371(11) Uani 1 1 d .
C72 C 1.1054(3) -0.06730(10) -0.17432(8) 0.0371(11) Uani 1 1 d .
C73 C 1.0815(3) -0.04197(11) -0.18896(9) 0.0458(13) Uani 1 1 d .
H73 H 1.0218 -0.0398 -0.193 0.055 Uiso 1 1 calc R
C74 C 1.1397(4) -0.01948(12) -0.19808(10) 0.0548(14) Uani 1 1 d .
H74 H 1.1203 -0.0022 -0.208 0.066 Uiso 1 1 calc R
C75 C 1.2261(4) -0.02281(12) -0.19245(9) 0.0512(14) Uani 1 1 d .
H75 H 1.2663 -0.0073 -0.1984 0.061 Uiso 1 1 calc R
C76 C 1.2569(3) -0.04836(10) -0.17824(8) 0.0337(11) Uani 1 1 d .
C77 C 1.1953(3) -0.07149(11) -0.16897(8) 0.0393(12) Uani 1 1 d .
C78 C 1.3468(3) -0.04932(10) -0.17226(7) 0.0347(11) Uani 1 1 d .
H78 H 1.3819 -0.0327 -0.179 0.042 Uiso 1 1 calc R
C79 C 1.4799(3) -0.06423(10) -0.15469(8) 0.0346(11) Uani 1 1 d .
H79 H 1.4937 -0.0422 -0.1612 0.042 Uiso 1 1 calc R
C80 C 1.5382(3) -0.08870(11) -0.16773(8) 0.0388(12) Uani 1 1 d .
H80A H 1.5255 -0.1109 -0.162 0.047 Uiso 1 1 calc R
H80B H 1.5269 -0.0878 -0.1852 0.047 Uiso 1 1 calc R
C81 C 1.6335(3) -0.08023(11) -0.16266(8) 0.0384(11) Uani 1 1 d .
H81A H 1.6717 -0.0959 -0.171 0.046 Uiso 1 1 calc R
H81B H 1.6463 -0.0583 -0.169 0.046 Uiso 1 1 calc R
C82 C 1.5029(3) -0.06389(11) -0.12833(7) 0.0360(11) Uani 1 1 d .
H82A H 1.4683 -0.047 -0.1201 0.043 Uiso 1 1 calc R
H82B H 1.4882 -0.0851 -0.1211 0.043 Uiso 1 1 calc R
C83 C 1.5982(3) -0.05712(11) -0.12474(8) 0.0381(12) Uani 1 1 d .
H83A H 1.6119 -0.0351 -0.1307 0.046 Uiso 1 1 calc R
H83B H 1.6119 -0.0578 -0.1074 0.046 Uiso 1 1 calc R
C84 C 1.7420(3) -0.07402(12) -0.13276(8) 0.0419(12) Uani 1 1 d .
H84A H 1.7518 -0.0505 -0.1353 0.05 Uiso 1 1 calc R
H84B H 1.7776 -0.0858 -0.1447 0.05 Uiso 1 1 calc R
C85 C 1.7741(3) -0.08278(13) -0.10821(9) 0.0495(14) Uani 1 1 d .
C86 C 1.7512(4) -0.11202(14) -0.09829(10) 0.0680(18) Uani 1 1 d .
H86 H 1.7141 -0.1263 -0.1069 0.082 Uiso 1 1 calc R
C87 C 1.7816(6) -0.12112(17) -0.07566(12) 0.092(2) Uani 1 1 d .
H87 H 1.7636 -0.141 -0.0686 0.11 Uiso 1 1 calc R
C88 C 1.8381(5) -0.1008(2) -0.06378(11) 0.085(2) Uani 1 1 d .
H88 H 1.8618 -0.1072 -0.0488 0.101 Uiso 1 1 calc R
C89 C 1.8604(5) -0.0713(2) -0.07344(11) 0.082(2) Uani 1 1 d .
H89 H 1.8979 -0.0571 -0.0649 0.098 Uiso 1 1 calc R
C90 C 1.8281(4) -0.06221(15) -0.09582(10) 0.0616(15) Uani 1 1 d .
H90 H 1.8435 -0.0418 -0.1025 0.074 Uiso 1 1 calc R
C91 C 1.3657(3) -0.14704(10) -0.15913(9) 0.0449(12) Uani 1 1 d .
H91A H 1.3168 -0.1619 -0.1615 0.067 Uiso 1 1 calc R
H91B H 1.4088 -0.1573 -0.1486 0.067 Uiso 1 1 calc R
H91C H 1.3926 -0.1421 -0.1746 0.067 Uiso 1 1 calc R
C92 C 1.3155(4) -0.10483(14) -0.10970(8) 0.0563(15) Uani 1 1 d .
H92A H 1.321 -0.0822 -0.1046 0.084 Uiso 1 1 calc R
H92B H 1.362 -0.1177 -0.1024 0.084 Uiso 1 1 calc R
H92C H 1.259 -0.1134 -0.1046 0.084 Uiso 1 1 calc R

loop_
_atom_site_aniso_label
_atom_site_aniso_U_11
_atom_site_aniso_U_22
_atom_site_aniso_U_33
_atom_site_aniso_U_23
_atom_site_aniso_U_13
_atom_site_aniso_U_12
Al1 0.0246(9) 0.0307(7) 0.0397(7) -0.0017(6) 0.0000(6) 0.0004(6)
Al2 0.0342(9) 0.0424(7) 0.0271(6) -0.0038(6) 0.0000(6) -0.0034(7)
N1 0.026(2) 0.0302(18) 0.0368(19) 0.0018(15) 0.0038(17) -0.0002(17)
N2 0.024(2) 0.036(2) 0.0305(19) -0.0019(15) 0.0040(15) -0.0018(16)
N3 0.026(2) 0.040(2) 0.042(2) -0.0033(17) 0.0033(18) -0.0030(17)
N4 0.024(2) 0.036(2) 0.0313(19) -0.0106(16) -0.0026(17) 0.0014(17)
O1 0.022(2) 0.0286(15) 0.0536(19) -0.0087(14) 0.0049(14) -0.0037(13)
O2 0.035(2) 0.0513(19) 0.0352(17) -0.0063(14) -0.0009(14) -0.0088(16)
C1 0.035(3) 0.034(2) 0.054(3) -0.005(2) 0.000(2) 0.004(2)
C2 0.042(4) 0.061(3) 0.053(3) 0.007(3) -0.008(3) -0.001(3)
C3 0.029(3) 0.027(2) 0.039(2) 0.0010(18) 0.000(2) -0.007(2)
C4 0.027(3) 0.038(3) 0.043(3) 0.014(2) 0.004(2) 0.008(2)
C5 0.025(3) 0.042(3) 0.042(2) 0.004(2) 0.001(2) -0.001(2)
C6 0.026(3) 0.044(3) 0.032(2) -0.003(2) -0.002(2) -0.002(2)
C7 0.025(3) 0.045(3) 0.046(3) -0.003(2) -0.005(2) -0.004(2)
C8 0.023(3) 0.053(3) 0.054(3) -0.008(2) 0.005(2) 0.002(2)
C9 0.030(3) 0.064(4) 0.052(3) 0.009(3) 0.004(2) 0.013(3)
C10 0.035(4) 0.116(5) 0.073(4) 0.028(4) 0.008(3) 0.015(4)
C11 0.062(6) 0.172(9) 0.075(5) 0.065(5) 0.039(4) 0.053(6)
C12 0.148(10) 0.155(9) 0.077(6) 0.015(6) 0.032(6) 0.102(8)
C13 0.159(9) 0.091(6) 0.084(5) -0.006(4) 0.038(5) 0.059(6)
C14 0.096(6) 0.066(4) 0.067(4) -0.002(3) 0.017(4) 0.030(4)
C15 0.034(3) 0.028(2) 0.029(2) -0.0058(18) -0.003(2) -0.004(2)
C16 0.025(3) 0.032(2) 0.037(2) 0.0011(19) 0.006(2) -0.004(2)
C17 0.044(4) 0.037(3) 0.046(3) -0.014(2) -0.003(2) -0.005(2)
C18 0.035(4) 0.048(3) 0.057(3) -0.018(2) 0.005(3) -0.002(3)
C19 0.024(3) 0.046(3) 0.044(3) -0.005(2) 0.011(2) 0.001(2)
C20 0.025(3) 0.028(2) 0.038(2) 0.0029(19) -0.002(2) -0.0007(19)
C21 0.029(3) 0.028(2) 0.035(2) -0.0009(18) -0.001(2) 0.005(2)
C22 0.025(3) 0.034(2) 0.037(2) -0.0023(19) 0.002(2) 0.008(2)
C23 0.028(3) 0.034(2) 0.039(3) 0.001(2) 0.003(2) 0.000(2)
C24 0.048(4) 0.048(3) 0.024(2) 0.000(2) 0.005(2) 0.002(3)
C25 0.028(3) 0.037(2) 0.028(2) 0.0005(19) 0.001(2) 0.001(2)
C26 0.010(2) 0.037(2) 0.036(2) -0.0039(19) -0.0019(19) 0.0023(19)
C27 0.024(3) 0.034(2) 0.032(2) -0.0024(19) 0.003(2) 0.004(2)
C28 0.023(3) 0.037(2) 0.036(2) -0.0035(19) 0.000(2) -0.002(2)
C29 0.028(3) 0.033(2) 0.031(2) 0.0002(18) 0.0040(19) 0.000(2)
C30 0.037(4) 0.052(3) 0.053(3) 0.000(2) 0.009(2) 0.012(2)
C31 0.079(4) 0.043(3) 0.045(3) 0.012(2) 0.026(3) 0.016(3)
C32 0.036(3) 0.043(3) 0.037(2) -0.002(2) 0.006(2) -0.006(2)
C33 0.045(4) 0.043(3) 0.057(3) 0.000(2) 0.028(3) 0.001(3)
C34 0.080(5) 0.041(3) 0.054(3) 0.012(2) 0.017(3) -0.015(3)
C35 0.087(5) 0.067(4) 0.067(4) 0.004(3) 0.020(4) -0.019(4)
C36 0.074(5) 0.090(5) 0.075(4) 0.002(4) -0.002(4) -0.017(4)
C37 0.084(6) 0.116(6) 0.065(4) 0.031(4) -0.018(4) -0.022(5)
C38 0.061(5) 0.067(4) 0.110(6) 0.026(4) -0.010(4) 0.001(4)
C39 0.081(6) 0.067(4) 0.096(5) 0.015(4) -0.021(4) 0.012(4)
C40 0.085(6) 0.070(4) 0.092(5) 0.009(4) 0.019(4) 0.000(4)
C41 0.057(4) 0.053(3) 0.032(2) -0.004(2) 0.000(2) -0.003(3)
C42 0.057(4) 0.037(3) 0.047(3) -0.010(2) -0.016(3) 0.000(2)
Al3 0.0343(10) 0.0402(8) 0.0470(8) -0.0012(6) 0.0028(7) -0.0023(7)
Al4 0.0293(9) 0.0384(8) 0.0375(7) 0.0001(6) -0.0014(6) -0.0040(6)
N5 0.029(3) 0.039(2) 0.036(2) 0.0002(16) -0.0017(17) -0.0020(18)
N6 0.072(3) 0.041(2) 0.044(2) 0.0093(19) 0.023(2) 0.015(2)
N7 0.032(3) 0.0314(19) 0.042(2) -0.0073(17) -0.0063(18) -0.0004(18)
N8 0.017(2) 0.039(2) 0.041(2) -0.0062(16) 0.0056(16) 0.0045(17)
O3 0.037(2) 0.053(2) 0.0380(18) -0.0041(15) 0.0045(15) -0.0060(16)
O4 0.023(2) 0.0369(17) 0.0476(18) 0.0004(15) -0.0037(14) -0.0025(14)
C51 0.054(4) 0.070(4) 0.056(3) -0.001(3) 0.000(3) 0.000(3)
C52 0.046(4) 0.040(3) 0.072(3) -0.003(2) 0.013(3) 0.005(3)
C53 0.027(3) 0.035(2) 0.049(3) 0.001(2) -0.002(2) 0.002(2)
C54 0.028(3) 0.039(3) 0.051(3) -0.006(2) -0.003(2) 0.007(2)
C55 0.052(4) 0.034(3) 0.050(3) -0.002(2) -0.002(3) 0.004(2)
C56 0.031(3) 0.040(3) 0.042(3) -0.012(2) -0.004(2) 0.003(2)
C57 0.036(3) 0.046(3) 0.045(3) -0.005(2) 0.003(2) -0.004(2)
C58 0.051(4) 0.026(2) 0.057(3) 0.001(2) -0.003(2) -0.008(2)
C59 0.037(3) 0.028(2) 0.036(2) -0.0043(18) -0.007(2) -0.002(2)
C60 0.052(4) 0.051(3) 0.043(3) -0.007(2) 0.000(3) -0.007(3)
C61 0.051(4) 0.066(4) 0.058(3) -0.021(3) -0.010(3) -0.002(3)
C62 0.048(4) 0.078(4) 0.049(3) -0.013(3) -0.014(3) 0.011(3)
C63 0.080(5) 0.050(3) 0.046(3) 0.003(2) 0.008(3) 0.023(3)
C64 0.057(4) 0.048(3) 0.040(3) -0.004(2) 0.006(3) 0.007(3)
C65 0.031(3) 0.033(2) 0.049(3) 0.002(2) 0.005(2) 0.003(2)
C66 0.032(3) 0.041(3) 0.049(3) -0.006(2) -0.003(2) 0.005(2)
C67 0.033(3) 0.043(3) 0.053(3) 0.001(2) 0.007(2) 0.004(2)
C68 0.031(3) 0.052(3) 0.051(3) -0.010(2) 0.001(2) 0.007(3)
C69 0.030(3) 0.044(3) 0.060(3) -0.022(2) 0.000(2) 0.004(2)
C70 0.024(3) 0.043(3) 0.053(3) -0.014(2) 0.003(2) 0.011(2)
C71 0.030(3) 0.037(2) 0.045(3) -0.003(2) 0.002(2) 0.008(2)
C72 0.024(3) 0.034(2) 0.054(3) -0.017(2) -0.001(2) 0.000(2)
C73 0.025(3) 0.037(3) 0.075(3) -0.005(2) -0.012(3) -0.001(2)
C74 0.036(4) 0.049(3) 0.080(4) 0.005(3) -0.015(3) 0.005(3)
C75 0.043(4) 0.043(3) 0.067(3) 0.006(3) 0.001(3) -0.005(3)
C76 0.022(3) 0.036(2) 0.043(3) -0.004(2) 0.001(2) 0.000(2)
C77 0.040(4) 0.041(3) 0.038(2) -0.011(2) -0.002(2) 0.002(2)
C78 0.029(3) 0.035(2) 0.041(2) -0.009(2) 0.004(2) -0.001(2)
C79 0.026(3) 0.034(2) 0.044(3) -0.003(2) 0.002(2) -0.003(2)
C80 0.041(3) 0.039(3) 0.036(2) -0.013(2) 0.004(2) -0.001(2)
C81 0.025(3) 0.046(3) 0.044(3) -0.008(2) 0.007(2) -0.003(2)
C82 0.026(3) 0.049(3) 0.033(2) -0.010(2) 0.004(2) 0.002(2)
C83 0.025(3) 0.047(3) 0.042(3) -0.014(2) -0.002(2) 0.003(2)
C84 0.023(3) 0.050(3) 0.053(3) -0.006(2) 0.002(2) 0.008(2)
C85 0.039(4) 0.065(4) 0.045(3) -0.007(3) -0.004(2) 0.014(3)
C86 0.092(6) 0.056(4) 0.056(4) 0.004(3) -0.006(3) 0.011(3)
C87 0.123(7) 0.072(5) 0.080(5) 0.015(4) -0.013(5) 0.023(4)
C88 0.093(6) 0.114(6) 0.046(3) -0.015(4) -0.014(4) 0.063(5)
C89 0.068(5) 0.118(6) 0.060(4) -0.037(4) -0.005(4) 0.026(5)
C90 0.044(4) 0.073(4) 0.068(4) -0.015(3) -0.008(3) 0.002(3)
C91 0.025(3) 0.038(3) 0.072(3) 0.001(2) -0.005(3) -0.004(2)
C92 0.043(4) 0.076(4) 0.049(3) 0.008(3) -0.009(3) -0.013(3)

loop_
_atom_type_symbol
_atom_type_description
_atom_type_scat_dispersion_real
_atom_type_scat_dispersion_imag
_atom_type_scat_source
C C 0.0033 0.0016 'International Tables Vol C Tables 4.2.6.8 and 6.1.1.4'
H H 0 0 'International Tables Vol C Tables 4.2.6.8 and 6.1.1.4'
N N 0.0061 0.0033 'International Tables Vol C Tables 4.2.6.8 and 6.1.1.4'
O O 0.0106 0.006 'International Tables Vol C Tables 4.2.6.8 and 6.1.1.4'
Al Al 0.0645 0.0514 'International Tables Vol C Tables 4.2.6.8 and 6.1.1.4'

loop_
_geom_angle_atom_site_label_1
_geom_angle_atom_site_label_2
_geom_angle_atom_site_label_3
_geom_angle
O1 Al1 C1 112.16(19)
O1 Al1 N1 94.40(15)
C1 Al1 N1 110.84(18)
O1 Al1 C2 108.4(2)
C1 Al1 C2 115.4(2)
N1 Al1 C2 113.78(19)
O2 Al2 C41 108.5(2)
O2 Al2 C42 111.2(2)
C41 Al2 C42 120.6(2)
O2 Al2 N2 94.36(14)
C41 Al2 N2 115.28(18)
C42 Al2 N2 103.80(18)
C15 N1 C3 116.7(3)
C15 N1 Al1 121.3(3)
C3 N1 Al1 122.0(3)
C28 N2 C29 117.2(3)
C28 N2 Al2 117.9(3)
C29 N2 Al2 124.8(3)
C65 N3 C53 116.1(4)
C65 N3 Al3 119.4(3)
C53 N3 Al3 124.3(3)
C78 N4 C79 116.3(4)
C78 N4 Al4 121.5(3)
C79 N4 Al4 122.1(3)
C21 O1 Al1 132.0(3)
C27 O2 Al2 124.1(3)
Al1 C1 H1A 109.5
Al1 C1 H1B 109.5
H1A C1 H1B 109.5
Al1 C1 H1C 109.5
H1A C1 H1C 109.5
H1B C1 H1C 109.5
Al1 C2 H2A 109.5
Al1 C2 H2B 109.5
H2A C2 H2B 109.5
Al1 C2 H2C 109.5
H2A C2 H2C 109.5
H2B C2 H2C 109.5
N1 C3 C6 111.2(3)
N1 C3 C4 110.1(3)
C6 C3 C4 110.7(4)
N1 C3 H3 108.2
C6 C3 H3 108.2
C4 C3 H3 108.2
C3 C4 C5 109.0(4)
C3 C4 H4A 109.9
C5 C4 H4A 109.9
C3 C4 H4B 109.9
C5 C4 H4B 109.9
H4A C4 H4B 108.3
N5 C5 C4 109.7(3)
N5 C5 H5A 109.7
C4 C5 H5A 109.7
N5 C5 H5B 109.7
C4 C5 H5B 109.7
H5A C5 H5B 108.2
C7 C6 C3 110.3(4)
C7 C6 H6A 109.6
C3 C6 H6A 109.6
C7 C6 H6B 109.6
C3 C6 H6B 109.6
H6A C6 H6B 108.1
N5 C7 C6 109.5(4)
N5 C7 H7A 109.8
C6 C7 H7A 109.8
N5 C7 H7B 109.8
C6 C7 H7B 109.8
H7A C7 H7B 108.2
N5 C8 C9 111.1(4)
N5 C8 H8A 109.4
C9 C8 H8A 109.4
N5 C8 H8B 109.4
C9 C8 H8B 109.4
H8A C8 H8B 108
C14 C9 C10 118.0(6)
C14 C9 C8 120.4(5)
C10 C9 C8 121.5(5)
C9 C10 C11 121.4(7)
C9 C10 H10 119.3
C11 C10 H10 119.3
C12 C11 C10 120.5(8)
C12 C11 H11 119.8
C10 C11 H11 119.8
C11 C12 C13 119.8(8)
C11 C12 H12 120.1
C13 C12 H12 120.1
C14 C13 C12 116.8(8)
C14 C13 H13 121.6
C12 C13 H13 121.6
C9 C14 C13 123.3(7)
C9 C14 H14 118.3
C13 C14 H14 118.3
N1 C15 C16 128.2(4)
N1 C15 H15 115.9
C16 C15 H15 115.9
C17 C16 C15 118.3(4)
C17 C16 C21 118.8(4)
C15 C16 C21 122.9(4)
C18 C17 C16 121.0(4)
C18 C17 H17 119.5
C16 C17 H17 119.5
C19 C18 C17 118.7(4)
C19 C18 H18 120.6
C17 C18 H18 120.6
C18 C19 C20 122.7(5)
C18 C19 H19 118.7
C20 C19 H19 118.7
C21 C20 C19 118.8(4)
C21 C20 C22 120.9(4)
C19 C20 C22 120.3(4)
O1 C21 C20 120.5(4)
O1 C21 C16 119.5(4)
C20 C21 C16 119.9(4)
C27 C22 C23 118.8(4)
C27 C22 C20 120.9(4)
C23 C22 C20 120.2(4)
C24 C23 C22 122.7(4)
C24 C23 H23 118.7
C22 C23 H23 118.7
C23 C24 C25 118.9(4)
C23 C24 H24 120.5
C25 C24 H24 120.5
C24 C25 C26 121.2(4)
C24 C25 H25 119.4
C26 C25 H25 119.4
C25 C26 C27 118.5(4)
C25 C26 C28 118.1(4)
C27 C26 C28 123.2(4)
O2 C27 C22 120.3(4)
O2 C27 C26 120.0(4)
C22 C27 C26 119.7(4)
N2 C28 C26 126.2(4)
N2 C28 H28 116.9
C26 C28 H28 116.9
N2 C29 C32 111.8(3)
N2 C29 C30 109.9(4)
C32 C29 C30 110.1(4)
N2 C29 H29 108.3
C32 C29 H29 108.3
C30 C29 H29 108.3
C31 C30 C29 110.6(4)
C31 C30 H30A 109.5
C29 C30 H30A 109.5
C31 C30 H30B 109.5
C29 C30 H30B 109.5
H30A C30 H30B 108.1
N6 C31 C30 109.5(4)
N6 C31 H31A 109.8
C30 C31 H31A 109.8
N6 C31 H31B 109.8
C30 C31 H31B 109.8
H31A C31 H31B 108.2
C29 C32 C33 109.6(4)
C29 C32 H32A 109.7
C33 C32 H32A 109.7
C29 C32 H32B 109.7
C33 C32 H32B 109.7
H32A C32 H32B 108.2
N6 C33 C32 111.4(4)
N6 C33 H33A 109.3
C32 C33 H33A 109.3
N6 C33 H33B 109.3
C32 C33 H33B 109.3
H33A C33 H33B 108
N6 C34 C35 109.0(5)
N6 C34 H34A 109.9
C35 C34 H34A 109.9
N6 C34 H34B 109.9
C35 C34 H34B 109.9
H34A C34 H34B 108.3
C36 C35 C40 115.3(7)
C36 C35 C34 123.5(6)
C40 C35 C34 121.1(6)
C37 C36 C35 121.1(7)
C37 C36 H36 119.4
C35 C36 H36 119.4
C36 C37 C38 121.1(7)
C36 C37 H37 119.4
C38 C37 H37 119.4
C39 C38 C37 120.9(7)
C39 C38 H38 119.6
C37 C38 H38 119.6
C38 C39 C40 120.8(7)
C38 C39 H39 119.6
C40 C39 H39 119.6
C39 C40 C35 120.7(7)
C39 C40 H40 119.6
C35 C40 H40 119.6
Al2 C41 H41A 109.5
Al2 C41 H41B 109.5
H41A C41 H41B 109.5
Al2 C41 H41C 109.5
H41A C41 H41C 109.5
H41B C41 H41C 109.5
Al2 C42 H42A 109.5
Al2 C42 H42B 109.5
H42A C42 H42B 109.5
Al2 C42 H42C 109.5
H42A C42 H42C 109.5
H42B C42 H42C 109.5
O3 Al3 N3 94.55(16)
O3 Al3 C51 110.9(2)
N3 Al3 C51 113.9(2)
O3 Al3 C52 110.2(2)
N3 Al3 C52 107.9(2)
C51 Al3 C52 117.1(2)
O4 Al4 C91 110.38(18)
O4 Al4 C92 107.3(2)
C91 Al4 C92 119.1(2)
O4 Al4 N4 94.70(15)
C91 Al4 N4 109.20(18)
C92 Al4 N4 113.4(2)
C5 N5 C7 110.5(3)
C5 N5 C8 110.4(3)
C7 N5 C8 109.7(3)
C33 N6 C34 111.4(4)
C33 N6 C31 111.1(4)
C34 N6 C31 110.6(4)
C58 N7 C57 110.6(4)
C58 N7 C55 110.9(3)
C57 N7 C55 110.2(3)
C81 N8 C84 111.0(3)
C81 N8 C83 110.5(3)
C84 N8 C83 108.8(3)
C71 O3 Al3 125.8(3)
C77 O4 Al4 132.7(3)
Al3 C51 H51A 109.5
Al3 C51 H51B 109.5
H51A C51 H51B 109.5
Al3 C51 H51C 109.5
H51A C51 H51C 109.5
H51B C51 H51C 109.5
Al3 C52 H52A 109.5
Al3 C52 H52B 109.5
H52A C52 H52B 109.5
Al3 C52 H52C 109.5
H52A C52 H52C 109.5
H52B C52 H52C 109.5
N3 C53 C56 111.1(3)
N3 C53 C54 111.9(4)
C56 C53 C54 109.3(4)
N3 C53 H53 108.1
C56 C53 H53 108.1
C54 C53 H53 108.1
C55 C54 C53 109.1(4)
C55 C54 H54A 109.9
C53 C54 H54A 109.9
C55 C54 H54B 109.9
C53 C54 H54B 109.9
H54A C54 H54B 108.3
N7 C55 C54 112.3(4)
N7 C55 H55A 109.1
C54 C55 H55A 109.1
N7 C55 H55B 109.1
C54 C55 H55B 109.1
H55A C55 H55B 107.9
C57 C56 C53 110.6(4)
C57 C56 H56A 109.5
C53 C56 H56A 109.5
C57 C56 H56B 109.5
C53 C56 H56B 109.5
H56A C56 H56B 108.1
N7 C57 C56 111.4(4)
N7 C57 H57A 109.4
C56 C57 H57A 109.4
N7 C57 H57B 109.4
C56 C57 H57B 109.4
H57A C57 H57B 108
N7 C58 C59 115.0(3)
N7 C58 H58A 108.5
C59 C58 H58A 108.5
N7 C58 H58B 108.5
C59 C58 H58B 108.5
H58A C58 H58B 107.5
C64 C59 C60 118.9(5)
C64 C59 C58 121.6(4)
C60 C59 C58 119.5(4)
C59 C60 C61 120.4(5)
C59 C60 H60 119.8
C61 C60 H60 119.8
C62 C61 C60 119.9(6)
C62 C61 H61 120.1
C60 C61 H61 120.1
C61 C62 C63 121.7(6)
C61 C62 H62 119.2
C63 C62 H62 119.2
C62 C63 C64 118.9(5)
C62 C63 H63 120.5
C64 C63 H63 120.6
C59 C64 C63 120.2(5)
C59 C64 H64 119.9
C63 C64 H64 119.9
N3 C65 C66 126.7(4)
N3 C65 H65 116.7
C66 C65 H65 116.7
C71 C66 C65 122.5(4)
C71 C66 C67 120.1(4)
C65 C66 C67 117.3(4)
C68 C67 C66 120.1(5)
C68 C67 H67 119.9
C66 C67 H67 119.9
C67 C68 C69 119.1(5)
C67 C68 H68 120.5
C69 C68 H68 120.5
C70 C69 C68 122.9(5)
C70 C69 H69 118.6
C68 C69 H69 118.6
C69 C70 C71 117.9(5)
C69 C70 C72 119.9(4)
C71 C70 C72 122.0(4)
O3 C71 C66 121.9(4)
O3 C71 C70 118.4(4)
C66 C71 C70 119.5(4)
C73 C72 C77 118.4(4)
C73 C72 C70 122.4(4)
C77 C72 C70 119.2(4)
C72 C73 C74 123.5(5)
C72 C73 H73 118.2
C74 C73 H73 118.2
C75 C74 C73 118.4(5)
C75 C74 H74 120.8
C73 C74 H74 120.8
C74 C75 C76 122.1(5)
C74 C75 H75 118.9
C76 C75 H75 118.9
C75 C76 C78 118.8(4)
C75 C76 C77 118.6(4)
C78 C76 C77 122.5(4)
O4 C77 C72 120.7(4)
O4 C77 C76 120.4(4)
C72 C77 C76 118.9(4)
N4 C78 C76 127.8(4)
N4 C78 H78 116.1
C76 C78 H78 116.1
N4 C79 C82 112.4(3)
N4 C79 C80 113.0(3)
C82 C79 C80 109.3(4)
N4 C79 H79 107.3
C82 C79 H79 107.3
C80 C79 H79 107.3
C81 C80 C79 108.8(4)
C81 C80 H80A 109.9
C79 C80 H80A 109.9
C81 C80 H80B 109.9
C79 C80 H80B 109.9
H80A C80 H80B 108.3
N8 C81 C80 111.2(4)
N8 C81 H81A 109.4
C80 C81 H81A 109.4
N8 C81 H81B 109.4
C80 C81 H81B 109.4
H81A C81 H81B 108
C83 C82 C79 111.0(4)
C83 C82 H82A 109.4
C79 C82 H82A 109.4
C83 C82 H82B 109.4
C79 C82 H82B 109.4
H82A C82 H82B 108
N8 C83 C82 111.0(3)
N8 C83 H83A 109.4
C82 C83 H83A 109.4
N8 C83 H83B 109.4
C82 C83 H83B 109.4
H83A C83 H83B 108
N8 C84 C85 115.7(4)
N8 C84 H84A 108.4
C85 C84 H84A 108.4
N8 C84 H84B 108.4
C85 C84 H84B 108.4
H84A C84 H84B 107.4
C86 C85 C90 119.6(5)
C86 C85 C84 119.7(5)
C90 C85 C84 120.7(5)
C85 C86 C87 121.0(6)
C85 C86 H86 119.5
C87 C86 H86 119.5
C88 C87 C86 118.9(7)
C88 C87 H87 120.6
C86 C87 H87 120.6
C89 C88 C87 120.4(6)
C89 C88 H88 119.8
C87 C88 H88 119.8
C88 C89 C90 120.1(6)
C88 C89 H89 120
C90 C89 H89 120
C85 C90 C89 120.0(6)
C85 C90 H90 120
C89 C90 H90 120
Al4 C91 H91A 109.5
Al4 C91 H91B 109.5
H91A C91 H91B 109.5
Al4 C91 H91C 109.5
H91A C91 H91C 109.5
H91B C91 H91C 109.5
Al4 C92 H92A 109.5
Al4 C92 H92B 109.5
H92A C92 H92B 109.5
Al4 C92 H92C 109.5
H92A C92 H92C 109.5
H92B C92 H92C 109.5

loop_
_geom_bond_atom_site_label_1
_geom_bond_atom_site_label_2
_geom_bond_distance
Al1 O1 1.769(3)
Al1 C1 1.948(4)
Al1 N1 1.973(4)
Al1 C2 1.983(5)
Al2 O2 1.778(3)
Al2 C41 1.939(4)
Al2 C42 1.957(5)
Al2 N2 1.975(4)
N1 C15 1.277(5)
N1 C3 1.507(6)
N2 C28 1.283(5)
N2 C29 1.484(5)
N3 C65 1.303(5)
N3 C53 1.491(6)
N3 Al3 1.954(4)
N4 C78 1.289(5)
N4 C79 1.479(5)
N4 Al4 1.975(4)
O1 C21 1.325(5)
O2 C27 1.337(5)
C1 H1A 0.98
C1 H1B 0.98
C1 H1C 0.98
C2 H2A 0.98
C2 H2B 0.98
C2 H2C 0.98
C3 C6 1.510(6)
C3 C4 1.511(5)
C3 H3 1
C4 C5 1.518(6)
C4 H4A 0.99
C4 H4B 0.99
C5 N5 1.454(5)
C5 H5A 0.99
C5 H5B 0.99
C6 C7 1.497(6)
C6 H6A 0.99
C6 H6B 0.99
C7 N5 1.482(5)
C7 H7A 0.99
C7 H7B 0.99
C8 N5 1.487(6)
C8 C9 1.507(6)
C8 H8A 0.99
C8 H8B 0.99
C9 C14 1.345(8)
C9 C10 1.360(8)
C10 C11 1.391(9)
C10 H10 0.95
C11 C12 1.325(12)
C11 H11 0.95
C12 C13 1.435(13)
C12 H12 0.95
C13 C14 1.381(8)
C13 H13 0.95
C14 H14 0.95
C15 C16 1.423(6)
C15 H15 0.95
C16 C17 1.401(6)
C16 C21 1.429(6)
C17 C18 1.389(7)
C17 H17 0.95
C18 C19 1.374(6)
C18 H18 0.95
C19 C20 1.394(6)
C19 H19 0.95
C20 C21 1.385(6)
C20 C22 1.497(6)
C22 C27 1.385(6)
C22 C23 1.394(6)
C23 C24 1.358(6)
C23 H23 0.95
C24 C25 1.373(6)
C24 H24 0.95
C25 C26 1.405(5)
C25 H25 0.95
C26 C27 1.419(6)
C26 C28 1.446(6)
C28 H28 0.95
C29 C32 1.507(6)
C29 C30 1.515(6)
C29 H29 1
C30 C31 1.499(7)
C30 H30A 0.99
C30 H30B 0.99
C31 N6 1.477(6)
C31 H31A 0.99
C31 H31B 0.99
C32 C33 1.524(6)
C32 H32A 0.99
C32 H32B 0.99
C33 N6 1.444(6)
C33 H33A 0.99
C33 H33B 0.99
C34 N6 1.459(6)
C34 C35 1.576(8)
C34 H34A 0.99
C34 H34B 0.99
C35 C36 1.414(8)
C35 C40 1.415(8)
C36 C37 1.344(8)
C36 H36 0.95
C37 C38 1.375(9)
C37 H37 0.95
C38 C39 1.294(9)
C38 H38 0.95
C39 C40 1.400(9)
C39 H39 0.95
C40 H40 0.95
C41 H41A 0.98
C41 H41B 0.98
C41 H41C 0.98
C42 H42A 0.98
C42 H42B 0.98
C42 H42C 0.98
Al3 O3 1.771(4)
Al3 C51 1.955(5)
Al3 C52 1.958(5)
Al4 O4 1.769(3)
Al4 C91 1.938(5)
Al4 C92 1.953(5)
N7 C58 1.455(5)
N7 C57 1.465(5)
N7 C55 1.467(6)
N8 C81 1.439(5)
N8 C84 1.443(6)
N8 C83 1.465(5)
O3 C71 1.318(5)
O4 C77 1.311(5)
C51 H51A 0.98
C51 H51B 0.98
C51 H51C 0.98
C52 H52A 0.98
C52 H52B 0.98
C52 H52C 0.98
C53 C56 1.522(6)
C53 C54 1.541(6)
C53 H53 1
C54 C55 1.505(6)
C54 H54A 0.99
C54 H54B 0.99
C55 H55A 0.99
C55 H55B 0.99
C56 C57 1.510(6)
C56 H56A 0.99
C56 H56B 0.99
C57 H57A 0.99
C57 H57B 0.99
C58 C59 1.495(6)
C58 H58A 0.99
C58 H58B 0.99
C59 C64 1.385(6)
C59 C60 1.384(7)
C60 C61 1.391(7)
C60 H60 0.95
C61 C62 1.347(7)
C61 H61 0.95
C62 C63 1.370(8)
C62 H62 0.95
C63 C64 1.406(7)
C63 H63 0.95
C64 H64 0.95
C65 C66 1.417(6)
C65 H65 0.95
C66 C71 1.394(7)
C66 C67 1.439(6)
C67 C68 1.364(7)
C67 H67 0.95
C68 C69 1.411(7)
C68 H68 0.95
C69 C70 1.385(6)
C69 H69 0.95
C70 C71 1.434(7)
C70 C72 1.472(6)
C72 C73 1.376(6)
C72 C77 1.426(6)
C73 C74 1.387(7)
C73 H73 0.95
C74 C75 1.373(7)
C74 H74 0.95
C75 C76 1.401(6)
C75 H75 0.95
C76 C78 1.424(6)
C76 C77 1.441(6)
C78 H78 0.95
C79 C82 1.515(6)
C79 C80 1.534(6)
C79 H79 1
C80 C81 1.534(6)
C80 H80A 0.99
C80 H80B 0.99
C81 H81A 0.99
C81 H81B 0.99
C82 C83 1.506(6)
C82 H82A 0.99
C82 H82B 0.99
C83 H83A 0.99
C83 H83B 0.99
C84 C85 1.501(6)
C84 H84A 0.99
C84 H84B 0.99
C85 C86 1.372(7)
C85 C90 1.375(7)
C86 C87 1.399(8)
C86 H86 0.95
C87 C88 1.378(10)
C87 H87 0.95
C88 C89 1.372(9)
C88 H88 0.95
C89 C90 1.397(8)
C89 H89 0.95
C90 H90 0.95
C91 H91A 0.98
C91 H91B 0.98
C91 H91C 0.98
C92 H92A 0.98
C92 H92B 0.98
C92 H92C 0.98

loop_
_geom_torsion_atom_site_label_1
_geom_torsion_atom_site_label_2
_geom_torsion_atom_site_label_3
_geom_torsion_atom_site_label_4
_geom_torsion
O1 Al1 N1 C15 6.1(3)
C1 Al1 N1 C15 121.8(3)
C2 Al1 N1 C15 -106.2(4)
O1 Al1 N1 C3 -174.8(3)
C1 Al1 N1 C3 -59.1(3)
C2 Al1 N1 C3 72.9(3)
O2 Al2 N2 C28 30.3(3)
C41 Al2 N2 C28 143.1(3)
C42 Al2 N2 C28 -82.8(4)
O2 Al2 N2 C29 -153.8(3)
C41 Al2 N2 C29 -41.0(4)
C42 Al2 N2 C29 93.1(3)
C1 Al1 O1 C21 -129.4(4)
N1 Al1 O1 C21 -14.8(4)
C2 Al1 O1 C21 102.1(4)
C41 Al2 O2 C27 -159.8(3)
C42 Al2 O2 C27 65.3(4)
N2 Al2 O2 C27 -41.3(3)
C15 N1 C3 C6 -105.2(4)
Al1 N1 C3 C6 75.7(4)
C15 N1 C3 C4 131.7(4)
Al1 N1 C3 C4 -47.4(4)
N1 C3 C4 C5 179.3(3)
C6 C3 C4 C5 55.8(5)
C3 C4 C5 N5 -59.1(5)
N1 C3 C6 C7 -178.7(3)
C4 C3 C6 C7 -55.9(5)
C3 C6 C7 N5 57.6(5)
N5 C8 C9 C14 49.5(6)
N5 C8 C9 C10 -133.9(5)
C14 C9 C10 C11 1.7(9)
C8 C9 C10 C11 -174.9(5)
C9 C10 C11 C12 -2.4(11)
C10 C11 C12 C13 -0.8(13)
C11 C12 C13 C14 4.3(13)
C10 C9 C14 C13 2.2(10)
C8 C9 C14 C13 178.8(6)
C12 C13 C14 C9 -5.2(11)
C3 N1 C15 C16 -179.1(4)
Al1 N1 C15 C16 0.0(6)
N1 C15 C16 C17 176.1(4)
N1 C15 C16 C21 -1.9(7)
C15 C16 C17 C18 -177.8(4)
C21 C16 C17 C18 0.4(7)
C16 C17 C18 C19 1.5(7)
C17 C18 C19 C20 -0.7(7)
C18 C19 C20 C21 -2.1(7)
C18 C19 C20 C22 176.8(4)
Al1 O1 C21 C20 -164.4(3)
Al1 O1 C21 C16 16.0(6)
C19 C20 C21 O1 -175.7(4)
C22 C20 C21 O1 5.4(6)
C19 C20 C21 C16 3.9(6)
C22 C20 C21 C16 -174.9(4)
C17 C16 C21 O1 176.5(4)
C15 C16 C21 O1 -5.4(6)
C17 C16 C21 C20 -3.1(6)
C15 C16 C21 C20 174.9(4)
C21 C20 C22 C27 -127.7(4)
C19 C20 C22 C27 53.5(6)
C21 C20 C22 C23 56.6(6)
C19 C20 C22 C23 -122.2(5)
C27 C22 C23 C24 0.7(7)
C20 C22 C23 C24 176.5(4)
C22 C23 C24 C25 3.5(7)
C23 C24 C25 C26 -4.2(7)
C24 C25 C26 C27 0.7(6)
C24 C25 C26 C28 175.0(4)
Al2 O2 C27 C22 -154.8(3)
Al2 O2 C27 C26 28.4(5)
C23 C22 C27 O2 179.0(4)
C20 C22 C27 O2 3.3(6)
C23 C22 C27 C26 -4.2(6)
C20 C22 C27 C26 -180.0(4)
C25 C26 C27 O2 -179.7(4)
C28 C26 C27 O2 6.3(6)
C25 C26 C27 C22 3.6(6)
C28 C26 C27 C22 -170.5(4)
C29 N2 C28 C26 175.4(4)
Al2 N2 C28 C26 -8.4(6)
C25 C26 C28 N2 170.5(4)
C27 C26 C28 N2 -15.4(7)
C28 N2 C29 C32 128.9(4)
Al2 N2 C29 C32 -47.0(5)
C28 N2 C29 C30 -108.5(4)
Al2 N2 C29 C30 75.5(4)
N2 C29 C30 C31 179.8(3)
C32 C29 C30 C31 -56.7(5)
C29 C30 C31 N6 58.5(5)
N2 C29 C32 C33 176.9(4)
C30 C29 C32 C33 54.4(5)
C29 C32 C33 N6 -56.6(5)
N6 C34 C35 C36 -65.2(7)
N6 C34 C35 C40 119.0(6)
C40 C35 C36 C37 0.8(9)
C34 C35 C36 C37 -175.2(6)
C35 C36 C37 C38 -3.4(11)
C36 C37 C38 C39 3.5(11)
C37 C38 C39 C40 -0.9(11)
C38 C39 C40 C35 -1.7(11)
C36 C35 C40 C39 1.7(9)
C34 C35 C40 C39 177.8(6)
C65 N3 Al3 O3 21.5(4)
C53 N3 Al3 O3 -164.0(3)
C65 N3 Al3 C51 136.8(4)
C53 N3 Al3 C51 -48.7(4)
C65 N3 Al3 C52 -91.4(4)
C53 N3 Al3 C52 83.1(4)
C78 N4 Al4 O4 -1.8(3)
C79 N4 Al4 O4 178.0(3)
C78 N4 Al4 C91 111.7(3)
C79 N4 Al4 C91 -68.5(3)
C78 N4 Al4 C92 -113.0(3)
C79 N4 Al4 C92 66.8(4)
C4 C5 N5 C7 62.5(4)
C4 C5 N5 C8 -176.0(3)
C6 C7 N5 C5 -61.6(5)
C6 C7 N5 C8 176.5(4)
C9 C8 N5 C5 70.1(5)
C9 C8 N5 C7 -167.9(4)
C32 C33 N6 C34 -176.6(4)
C32 C33 N6 C31 59.6(5)
C35 C34 N6 C33 175.1(4)
C35 C34 N6 C31 -60.9(6)
C30 C31 N6 C33 -60.2(6)
C30 C31 N6 C34 175.5(4)
N3 Al3 O3 C71 -33.9(4)
C51 Al3 O3 C71 -151.7(4)
C52 Al3 O3 C71 77.0(4)
C91 Al4 O4 C77 -116.2(4)
C92 Al4 O4 C77 112.6(4)
N4 Al4 O4 C77 -3.7(4)
C65 N3 C53 C56 125.4(4)
Al3 N3 C53 C56 -49.2(5)
C65 N3 C53 C54 -112.1(4)
Al3 N3 C53 C54 73.2(4)
N3 C53 C54 C55 -178.9(4)
C56 C53 C54 C55 -55.5(5)
C58 N7 C55 C54 177.6(4)
C57 N7 C55 C54 -59.5(5)
C53 C54 C55 N7 58.2(5)
N3 C53 C56 C57 179.7(4)
C54 C53 C56 C57 55.7(5)
C58 N7 C57 C56 -178.7(4)
C55 N7 C57 C56 58.3(5)
C53 C56 C57 N7 -57.6(5)
C57 N7 C58 C59 67.9(5)
C55 N7 C58 C59 -169.5(4)
N7 C58 C59 C64 33.9(6)
N7 C58 C59 C60 -148.2(4)
C64 C59 C60 C61 2.6(7)
C58 C59 C60 C61 -175.3(4)
C59 C60 C61 C62 -2.6(7)
C60 C61 C62 C63 1.2(8)
C61 C62 C63 C64 0.1(8)
C60 C59 C64 C63 -1.3(6)
C58 C59 C64 C63 176.6(4)
C62 C63 C64 C59 -0.1(7)
C53 N3 C65 C66 -178.0(4)
Al3 N3 C65 C66 -3.1(6)
N3 C65 C66 C71 -13.2(7)
N3 C65 C66 C67 168.2(4)
C71 C66 C67 C68 -0.1(7)
C65 C66 C67 C68 178.5(4)
C66 C67 C68 C69 -4.3(7)
C67 C68 C69 C70 3.5(7)
C68 C69 C70 C71 1.6(7)
C68 C69 C70 C72 178.0(4)
Al3 O3 C71 C66 26.8(6)
Al3 O3 C71 C70 -158.0(3)
C65 C66 C71 O3 1.9(7)
C67 C66 C71 O3 -179.6(4)
C65 C66 C71 C70 -173.3(4)
C67 C66 C71 C70 5.3(7)
C69 C70 C71 O3 178.7(4)
C72 C70 C71 O3 2.5(6)
C69 C70 C71 C66 -5.9(6)
C72 C70 C71 C66 177.8(4)
C69 C70 C72 C73 -127.7(5)
C71 C70 C72 C73 48.5(6)
C69 C70 C72 C77 50.9(6)
C71 C70 C72 C77 -132.9(4)
C77 C72 C73 C74 -2.6(7)
C70 C72 C73 C74 176.0(4)
C72 C73 C74 C75 0.7(8)
C73 C74 C75 C76 1.1(8)
C74 C75 C76 C78 -177.1(5)
C74 C75 C76 C77 -1.0(7)
Al4 O4 C77 C72 -173.8(3)
Al4 O4 C77 C76 8.1(6)
C73 C72 C77 O4 -175.6(4)
C70 C72 C77 O4 5.8(6)
C73 C72 C77 C76 2.6(6)
C70 C72 C77 C76 -176.1(4)
C75 C76 C77 O4 177.3(4)
C78 C76 C77 O4 -6.8(6)
C75 C76 C77 C72 -0.8(6)
C78 C76 C77 C72 175.1(4)
C79 N4 C78 C76 -177.1(4)
Al4 N4 C78 C76 2.7(6)
C75 C76 C78 N4 177.3(4)
C77 C76 C78 N4 1.4(7)
C78 N4 C79 C82 127.3(4)
Al4 N4 C79 C82 -52.6(4)
C78 N4 C79 C80 -108.5(4)
Al4 N4 C79 C80 71.7(4)
N4 C79 C80 C81 179.0(3)
C82 C79 C80 C81 -55.0(5)
C84 N8 C81 C80 178.2(4)
C83 N8 C81 C80 -61.1(5)
C79 C80 C81 N8 59.0(5)
N4 C79 C82 C83 -178.6(3)
C80 C79 C82 C83 55.1(5)
C81 N8 C83 C82 59.7(5)
C84 N8 C83 C82 -178.2(4)
C79 C82 C83 N8 -57.1(5)
C81 N8 C84 C85 -164.1(4)
C83 N8 C84 C85 74.1(5)
N8 C84 C85 C86 43.9(6)
N8 C84 C85 C90 -137.9(5)
C90 C85 C86 C87 0.4(9)
C84 C85 C86 C87 178.6(6)
C85 C86 C87 C88 -2.6(10)
C86 C87 C88 C89 3.4(11)
C87 C88 C89 C90 -2.1(10)
C86 C85 C90 C89 1.0(8)
C84 C85 C90 C89 -177.2(5)
C88 C89 C90 C85 -0.2(9)

loop_
_platon_squeeze_void_nr
_platon_squeeze_void_average_x
_platon_squeeze_void_average_y
_platon_squeeze_void_average_z
_platon_squeeze_void_volume
_platon_squeeze_void_count_electrons
_platon_squeeze_void_content
1 0.659 0.000 0.000 17 1 ' '
2 0.447 0.000 0.250 674 243 ' '
3 0.159 0.000 0.500 17 1 ' '
4 0.947 0.000 0.750 674 243 ' '
5 0.364 0.105 0.342 13 2 ' '
6 0.864 0.105 0.842 13 2 ' '
7 0.523 0.250 0.000 673 243 ' '
8 0.023 0.250 0.500 673 243 ' '
9 0.114 0.145 0.092 13 2 ' '
10 0.614 0.145 0.592 13 2 ' '
11 0.909 0.250 0.250 17 1 ' '
12 0.409 0.250 0.750 17 1 ' '
13 0.114 0.355 0.408 13 2 ' '
14 0.614 0.355 0.908 13 2 ' '
15 0.761 0.500 0.250 674 243 ' '
16 0.261 0.500 0.750 674 243 ' '
17 0.364 0.395 0.158 13 2 ' '
18 0.864 0.395 0.658 13 2 ' '
19 0.159 0.500 0.000 17 1 ' '
20 0.659 0.500 0.500 17 1 ' '
21 0.864 0.605 0.342 13 2 ' '
22 0.364 0.605 0.842 13 2 ' '
23 0.023 0.750 0.000 673 243 ' '
24 0.523 0.750 0.500 673 243 ' '
25 0.614 0.645 0.092 13 2 ' '
26 0.114 0.645 0.592 13 2 ' '
27 0.409 0.750 0.250 17 1 ' '
28 0.909 0.750 0.750 17 1 ' '
29 0.614 0.855 0.408 13 2 ' '
30 0.114 0.855 0.908 13 2 ' '
31 0.864 0.895 0.158 13 2 ' '
32 0.364 0.895 0.658 13 2 ' '
